data_4339029
loop_
_publ_author_name
'Basharat, Siama'
'Carmalt, Claire J.'
'Barnett, Sarah A.'
'Tocher, Derek A.'
'Davies, Hywel O.'

_publ_section_title
;
 Aerosol assisted chemical vapor deposition of In2O3 films from Me3In and
 donor functionalized alcohols.
;
_journal_issue 22
_journal_name_full 'Inorganic chemistry'
_journal_page_first 9473
_journal_page_last 9480
_journal_paper_doi 10.1021/ic701372b
_journal_volume 46
_journal_year 2007
_chemical_formula_moiety 'C18 H46 In2 N4 O2'
_chemical_formula_sum 'C18 H46 In2 N4 O2'
_chemical_formula_weight 580.23
_chemical_name_common {Me2In[N(Me)2CH2CHOCH2N(Me)2]}2
_chemical_name_systematic
;compound 4 
  ?
;
_space_group_IT_number 2
_symmetry_cell_setting triclinic
_symmetry_space_group_name_Hall '-P 1'
_symmetry_space_group_name_H-M 'P -1'
_atom_sites_solution_hydrogens 'those on methyls bonded to In found from delta-F; others geometrically placed'
_atom_sites_solution_primary direct
_atom_sites_solution_secondary 'difference Fourier synthesis'
_audit_creation_method SHELXL-97
_cell_angle_alpha 66.1840(10)
_cell_angle_beta 85.316(2)
_cell_angle_gamma 82.575(2)
_cell_formula_units_Z 1
_cell_length_a 8.3820(8)
_cell_length_b 8.4014(8)
_cell_length_c 10.1223(10)
_cell_measurement_reflns_used 4170
_cell_measurement_temperature 150(2)
_cell_measurement_theta_max 28.280
_cell_measurement_theta_min 2.201
_cell_volume 646.31(11)
_computing_cell_refinement 'Bruker SAINT'
_computing_data_collection 'Bruker SMART'
_computing_data_reduction 'Bruker SAINT'
_computing_molecular_graphics 'Bruker SHELXTL'
_computing_publication_material 'Bruker SHELXTL and local programs'
_computing_structure_refinement 'SHELXL-97 (Sheldrick, 1997)'
_computing_structure_solution 'SHELXS-97 (Sheldrick, 1990)'
_diffrn_ambient_temperature 150(2)
_diffrn_measured_fraction_theta_full 0.980
_diffrn_measured_fraction_theta_max 0.908
_diffrn_measurement_device_type 'Bruker SMART APEX diffractometer'
_diffrn_measurement_method '\w rotation with narrow frames'
_diffrn_radiation_monochromator graphite
_diffrn_radiation_source 'fine-focus sealed tube'
_diffrn_radiation_type MoK\a
_diffrn_radiation_wavelength 0.71073
_diffrn_reflns_av_R_equivalents 0.0137
_diffrn_reflns_av_sigmaI/netI 0.0220
_diffrn_reflns_limit_h_max 10
_diffrn_reflns_limit_h_min -10
_diffrn_reflns_limit_k_max 10
_diffrn_reflns_limit_k_min -10
_diffrn_reflns_limit_l_max 13
_diffrn_reflns_limit_l_min -12
_diffrn_reflns_number 5493
_diffrn_reflns_theta_full 26.00
_diffrn_reflns_theta_max 28.29
_diffrn_reflns_theta_min 2.20
_diffrn_standards_decay_% 0
_diffrn_standards_number 0
_exptl_absorpt_coefficient_mu 1.801
_exptl_absorpt_correction_T_max 1.0000
_exptl_absorpt_correction_T_min 0.8233
_exptl_absorpt_correction_type multi-scan
_exptl_absorpt_process_details 'SADABS v2.03'
_exptl_crystal_colour Colourless
_exptl_crystal_density_diffrn 1.491
_exptl_crystal_density_method 'not measured'
_exptl_crystal_description Block
_exptl_crystal_F_000 296
_exptl_crystal_size_max 0.40
_exptl_crystal_size_mid 0.18
_exptl_crystal_size_min 0.05
_refine_diff_density_max 0.814
_refine_diff_density_min -0.640
_refine_diff_density_rms 0.081
_refine_ls_extinction_method none
_refine_ls_goodness_of_fit_ref 1.108
_refine_ls_hydrogen_treatment 'those on methyls bonded to In rigid rotor model; others riding'
_refine_ls_matrix_type full
_refine_ls_number_parameters 175
_refine_ls_number_reflns 2914
_refine_ls_number_restraints 7
_refine_ls_restrained_S_all 1.107
_refine_ls_R_factor_all 0.0248
_refine_ls_R_factor_gt 0.0230
_refine_ls_shift/su_max 0.001
_refine_ls_shift/su_mean 0.000
_refine_ls_structure_factor_coef Fsqd
_refine_ls_weighting_details 'calc w=1/[\s^2^(Fo^2^)+(0.0310P)^2^+0.3567P] where P=(Fo^2^+2Fc^2^)/3'
_refine_ls_weighting_scheme calc
_refine_ls_wR_factor_gt 0.0567
_refine_ls_wR_factor_ref 0.0576
_reflns_number_gt 2762
_reflns_number_total 2914
_reflns_threshold_expression I>2\s(I)
_cod_data_source_file ic701372b-file002.cif
_cod_data_source_block STR0475
_cod_depositor_comments
;
The following automatic conversions were performed:

'_symmetry_cell_setting' value 'Triclinic' changed to 'triclinic'
according to
/usr/data/users/saulius/automatic-downloads/retrospective/ACS/lib/dictionaries/cif_core.dic
dictionary named 'cif_core.dic' version 2.4.2 from 2011-04-26.

Automatic conversion script
Id: cif_fix_values 2281 2013-09-26 08:29:07Z andrius 

The following automatic conversions were performed:

'_atom_sites_solution_primary' value 'direct methods' was changed to
'direct'.

Automatic conversion script
Id: cif_fix_values 6452 2018-10-05 10:23:21Z andrius 
;
_cod_original_sg_symbol_H-M P-1
_cod_database_code 4339029

loop_
_symmetry_equiv_pos_as_xyz
'x, y, z'
'-x, -y, -z'

loop_
_atom_site_label
_atom_site_type_symbol
_atom_site_fract_x
_atom_site_fract_y
_atom_site_fract_z
_atom_site_U_iso_or_equiv
_atom_site_adp_type
_atom_site_occupancy
_atom_site_symmetry_multiplicity
_atom_site_calc_flag
_atom_site_refinement_flags
_atom_site_disorder_assembly
_atom_site_disorder_group
In1 In 0.442253(18) 0.05538(2) 0.321644(16) 0.02411(7) Uani 1 1 d . . .
N1 N 0.1774(3) 0.3118(3) 0.2773(2) 0.0313(4) Uani 1 1 d . . .
N2 N 0.3223(3) 0.1581(3) 0.7844(2) 0.0337(5) Uani 1 1 d . . .
O1 O 0.3828(2) 0.1094(2) 0.51521(18) 0.0319(4) Uani 1 1 d . . .
C4 C 0.2573(3) 0.2280(3) 0.5295(3) 0.0301(5) Uani 1 1 d . B .
H4A H 0.1617 0.1604 0.5650 0.036 Uiso 0.52 1 calc PR A 1
H4'A H 0.3043 0.3416 0.4989 0.036 Uiso 0.48 1 calc PR A 2
C8 C 0.5747(3) 0.2655(4) 0.1821(3) 0.0403(6) Uani 1 1 d . . .
H8A H 0.6886 0.2221 0.1790 0.060 Uiso 1 1 calc R B .
H8B H 0.5634 0.3581 0.2188 0.060 Uiso 1 1 calc R . .
H8C H 0.5326 0.3125 0.0846 0.060 Uiso 1 1 calc R . .
C9 C 0.2759(3) -0.1250(4) 0.3325(4) 0.0417(6) Uani 1 1 d . . .
H9A H 0.1771 -0.1049 0.3850 0.062 Uiso 1 1 calc R B .
H9B H 0.3249 -0.2452 0.3830 0.062 Uiso 1 1 calc R . .
H9C H 0.2500 -0.1069 0.2344 0.062 Uiso 1 1 calc R . .
C1 C 0.0227(6) 0.2484(8) 0.3028(7) 0.0434(13) Uani 0.52 1 d PD B 1
H1A H -0.0076 0.2102 0.4057 0.065 Uiso 0.52 1 calc PR B 1
H1B H 0.0269 0.1495 0.2742 0.065 Uiso 0.52 1 calc PR B 1
H1C H -0.0572 0.3421 0.2458 0.065 Uiso 0.52 1 calc PR B 1
C2 C 0.1806(8) 0.4646(8) 0.1381(6) 0.0456(14) Uani 0.52 1 d PD B 1
H2A H 0.2623 0.5376 0.1393 0.068 Uiso 0.52 1 calc PR B 1
H2B H 0.0748 0.5331 0.1228 0.068 Uiso 0.52 1 calc PR B 1
H2C H 0.2069 0.4246 0.0596 0.068 Uiso 0.52 1 calc PR B 1
C3 C 0.2096(6) 0.3737(6) 0.3930(5) 0.0297(10) Uani 0.52 1 d PD B 1
H3A H 0.2961 0.4522 0.3578 0.036 Uiso 0.52 1 calc PR B 1
H3B H 0.1112 0.4419 0.4111 0.036 Uiso 0.52 1 calc PR B 1
C5 C 0.2850(6) 0.2937(6) 0.6452(5) 0.0311(10) Uani 0.52 1 d PD B 1
H5A H 0.3745 0.3685 0.6116 0.037 Uiso 0.52 1 calc PR B 1
H5B H 0.1872 0.3678 0.6559 0.037 Uiso 0.52 1 calc PR B 1
C6 C 0.1777(7) 0.0754(8) 0.8620(6) 0.0415(12) Uani 0.52 1 d PD B 1
H6A H 0.1768 -0.0372 0.8544 0.062 Uiso 0.52 1 calc PR B 1
H6B H 0.0809 0.1521 0.8189 0.062 Uiso 0.52 1 calc PR B 1
H6C H 0.1797 0.0564 0.9639 0.062 Uiso 0.52 1 calc PR B 1
C7 C 0.3899(8) 0.2319(8) 0.8758(7) 0.0440(13) Uani 0.52 1 d PD B 1
H7A H 0.3968 0.1441 0.9753 0.066 Uiso 0.52 1 calc PR B 1
H7B H 0.3199 0.3355 0.8741 0.066 Uiso 0.52 1 calc PR B 1
H7C H 0.4976 0.2649 0.8383 0.066 Uiso 0.52 1 calc PR B 1
C1' C 0.0468(8) 0.2855(10) 0.1950(8) 0.0498(16) Uani 0.48 1 d PD B 2
H1'A H 0.0964 0.2434 0.1223 0.075 Uiso 0.48 1 calc PR B 2
H1'B H -0.0192 0.3968 0.1470 0.075 Uiso 0.48 1 calc PR B 2
H1'C H -0.0212 0.1991 0.2624 0.075 Uiso 0.48 1 calc PR B 2
C2' C 0.2163(8) 0.4855(8) 0.2066(9) 0.0465(16) Uani 0.48 1 d PD B 2
H2'A H 0.3010 0.5041 0.2585 0.070 Uiso 0.48 1 calc PR B 2
H2'B H 0.1204 0.5665 0.2047 0.070 Uiso 0.48 1 calc PR B 2
H2'C H 0.2545 0.5064 0.1074 0.070 Uiso 0.48 1 calc PR B 2
C3' C 0.1248(6) 0.2621(7) 0.4265(6) 0.0291(10) Uani 0.48 1 d PD B 2
H3'A H 0.0693 0.1552 0.4570 0.035 Uiso 0.48 1 calc PR B 2
H3'B H 0.0453 0.3562 0.4341 0.035 Uiso 0.48 1 calc PR B 2
C5' C 0.1982(6) 0.1859(8) 0.6778(6) 0.0348(12) Uani 0.48 1 d PD B 2
H5'A H 0.1428 0.0787 0.7100 0.042 Uiso 0.48 1 calc PR B 2
H5'B H 0.1169 0.2820 0.6790 0.042 Uiso 0.48 1 calc PR B 2
C6' C 0.2576(10) 0.0720(11) 0.9284(7) 0.060(2) Uani 0.48 1 d PD B 2
H6'A H 0.2227 -0.0398 0.9396 0.091 Uiso 0.48 1 calc PR B 2
H6'B H 0.1654 0.1463 0.9458 0.091 Uiso 0.48 1 calc PR B 2
H6'C H 0.3406 0.0508 0.9982 0.091 Uiso 0.48 1 calc PR B 2
C7' C 0.3756(9) 0.3280(10) 0.7622(9) 0.0541(18) Uani 0.48 1 d PD B 2
H7'A H 0.4756 0.3451 0.7031 0.081 Uiso 0.48 1 calc PR B 2
H7'B H 0.3943 0.3295 0.8559 0.081 Uiso 0.48 1 calc PR B 2
H7'C H 0.2922 0.4223 0.7127 0.081 Uiso 0.48 1 calc PR B 2

loop_
_atom_site_aniso_label
_atom_site_aniso_U_11
_atom_site_aniso_U_22
_atom_site_aniso_U_33
_atom_site_aniso_U_23
_atom_site_aniso_U_13
_atom_site_aniso_U_12
In1 0.02790(9) 0.02469(10) 0.02007(9) -0.00838(6) -0.00204(6) -0.00492(6)
N1 0.0293(10) 0.0303(11) 0.0296(11) -0.0080(9) -0.0036(8) 0.0022(8)
N2 0.0363(11) 0.0368(12) 0.0327(11) -0.0200(10) -0.0011(9) 0.0005(9)
O1 0.0370(9) 0.0335(9) 0.0252(8) -0.0150(7) -0.0072(7) 0.0114(7)
C4 0.0311(12) 0.0293(12) 0.0341(13) -0.0182(10) -0.0044(10) 0.0036(10)
C8 0.0343(13) 0.0303(13) 0.0489(16) -0.0089(11) 0.0073(12) -0.0066(11)
C9 0.0351(13) 0.0396(15) 0.0565(18) -0.0246(13) 0.0058(13) -0.0119(12)
C1 0.032(3) 0.054(3) 0.048(4) -0.025(3) -0.010(2) 0.003(2)
C2 0.054(4) 0.044(3) 0.026(3) -0.004(2) -0.010(3) 0.012(3)
C3 0.029(2) 0.026(2) 0.032(2) -0.0113(18) -0.0064(18) 0.0074(18)
C5 0.038(2) 0.022(2) 0.032(2) -0.0135(18) 0.000(2) 0.0067(19)
C6 0.041(3) 0.048(3) 0.034(3) -0.016(2) 0.005(2) -0.003(2)
C7 0.058(3) 0.046(3) 0.038(3) -0.028(3) -0.015(3) 0.004(3)
C1' 0.038(3) 0.068(4) 0.042(4) -0.023(3) -0.013(3) 0.010(3)
C2' 0.048(4) 0.026(3) 0.048(4) 0.000(3) 0.006(3) 0.002(3)
C3' 0.022(2) 0.028(2) 0.034(3) -0.010(2) 0.0012(19) -0.0002(19)
C5' 0.029(2) 0.045(3) 0.037(3) -0.025(2) -0.001(2) 0.002(2)
C6' 0.063(5) 0.081(5) 0.032(3) -0.025(4) 0.006(3) 0.014(4)
C7' 0.056(4) 0.055(4) 0.073(5) -0.050(4) -0.014(4) 0.007(3)

loop_
_atom_type_symbol
_atom_type_description
_atom_type_scat_dispersion_real
_atom_type_scat_dispersion_imag
_atom_type_scat_source
C C 0.0033 0.0016 'International Tables Vol C Tables 4.2.6.8 and 6.1.1.4'
H H 0.0000 0.0000 'International Tables Vol C Tables 4.2.6.8 and 6.1.1.4'
N N 0.0061 0.0033 'International Tables Vol C Tables 4.2.6.8 and 6.1.1.4'
O O 0.0106 0.0060 'International Tables Vol C Tables 4.2.6.8 and 6.1.1.4'
In In -0.7276 1.3100 'International Tables Vol C Tables 4.2.6.8 and 6.1.1.4'

loop_
_geom_angle_atom_site_label_1
_geom_angle_atom_site_label_2
_geom_angle_atom_site_label_3
_geom_angle
_geom_angle_site_symmetry_1
_geom_angle_site_symmetry_3
_geom_angle_publ_flag
C8 In1 C9 145.52(13) . . y
C8 In1 O1 104.80(10) . . y
C9 In1 O1 104.33(10) . . y
C8 In1 O1 103.10(10) . 2_656 y
C9 In1 O1 102.85(10) . 2_656 y
O1 In1 O1 72.73(7) . 2_656 y
C8 In1 N1 85.78(9) . . y
C9 In1 N1 87.84(9) . . y
O1 In1 N1 68.86(6) . . y
O1 In1 N1 141.57(6) 2_656 . y
C8 In1 N2 83.89(9) . 2_656 y
C9 In1 N2 85.43(9) . 2_656 y
O1 In1 N2 140.27(6) . 2_656 y
O1 In1 N2 67.55(6) 2_656 2_656 y
N1 In1 N2 150.82(6) . 2_656 y
C2' N1 C1 128.8(4) . . ?
C2' N1 C3' 115.0(4) . . ?
C1 N1 C3' 68.8(3) . . ?
C2' N1 C2 34.8(4) . . ?
C1 N1 C2 109.7(4) . . ?
C3' N1 C2 142.0(4) . . ?
C2' N1 C3 72.7(4) . . ?
C1 N1 C3 110.2(3) . . ?
C3' N1 C3 46.7(3) . . ?
C2 N1 C3 106.9(4) . . ?
C2' N1 C1' 108.6(5) . . ?
C1 N1 C1' 40.2(4) . . ?
C3' N1 C1' 109.0(4) . . ?
C2 N1 C1' 77.2(4) . . ?
C3 N1 C1' 144.5(4) . . ?
C2' N1 In1 114.5(3) . . ?
C1 N1 In1 115.4(3) . . ?
C3' N1 In1 97.5(2) . . ?
C2 N1 In1 115.3(3) . . ?
C3 N1 In1 98.43(19) . . ?
C1' N1 In1 111.9(3) . . ?
C6' N2 C5 143.2(4) . . ?
C6' N2 C7' 111.5(5) . . ?
C5 N2 C7' 66.3(4) . . ?
C6' N2 C6 39.1(4) . . ?
C5 N2 C6 111.9(4) . . ?
C7' N2 C6 130.1(4) . . ?
C6' N2 C7 73.1(5) . . ?
C5 N2 C7 110.1(4) . . ?
C7' N2 C7 44.1(4) . . ?
C6 N2 C7 107.4(4) . . ?
C6' N2 C5' 109.7(5) . . ?
C5 N2 C5' 46.7(3) . . ?
C7' N2 C5' 109.4(4) . . ?
C6 N2 C5' 70.8(4) . . ?
C7 N2 C5' 145.4(4) . . ?
C4 O1 In1 125.57(15) . . ?
C4 O1 In1 127.16(15) . 2_656 ?
In1 O1 In1 107.27(7) . 2_656 ?
O1 C4 C5' 113.8(3) . . ?
O1 C4 C3 114.6(3) . . ?
C5' C4 C3 131.6(3) . . ?
O1 C4 C3' 112.3(3) . . ?
C5' C4 C3' 113.0(3) . . ?
C3 C4 C3' 46.4(3) . . ?
O1 C4 C5 113.1(3) . . ?
C5' C4 C5 45.7(3) . . ?
C3 C4 C5 111.4(3) . . ?
C3' C4 C5 134.6(3) . . ?
O1 C4 H4A 105.6 . . ?
C5' C4 H4A 61.1 . . ?
C3 C4 H4A 105.6 . . ?
C3' C4 H4A 61.4 . . ?
C5 C4 H4A 105.6 . . ?
O1 C4 H4'A 105.6 . . ?
C5' C4 H4'A 105.6 . . ?
C3 C4 H4'A 60.2 . . ?
C3' C4 H4'A 105.6 . . ?
C5 C4 H4'A 61.6 . . ?
H4A C4 H4'A 148.8 . . ?
In1 C8 H8A 109.5 . . ?
In1 C8 H8B 109.5 . . ?
H8A C8 H8B 109.5 . . ?
In1 C8 H8C 109.5 . . ?
H8A C8 H8C 109.5 . . ?
H8B C8 H8C 109.5 . . ?
In1 C9 H9A 109.5 . . ?
In1 C9 H9B 109.5 . . ?
H9A C9 H9B 109.5 . . ?
In1 C9 H9C 109.5 . . ?
H9A C9 H9C 109.5 . . ?
H9B C9 H9C 109.5 . . ?
N1 C1 H1A 109.5 . . ?
N1 C1 H1B 109.5 . . ?
H1A C1 H1B 109.5 . . ?
N1 C1 H1C 109.5 . . ?
H1A C1 H1C 109.5 . . ?
H1B C1 H1C 109.5 . . ?
N1 C2 H2A 109.5 . . ?
N1 C2 H2B 109.5 . . ?
H2A C2 H2B 109.5 . . ?
N1 C2 H2C 109.5 . . ?
H2A C2 H2C 109.5 . . ?
H2B C2 H2C 109.5 . . ?
C4 C3 N1 112.5(3) . . ?
C4 C3 H3A 109.1 . . ?
N1 C3 H3A 109.1 . . ?
C4 C3 H3B 109.1 . . ?
N1 C3 H3B 109.1 . . ?
H3A C3 H3B 107.8 . . ?
N2 C5 C4 114.6(3) . . ?
N2 C5 H5A 108.6 . . ?
C4 C5 H5A 108.6 . . ?
N2 C5 H5B 108.6 . . ?
C4 C5 H5B 108.6 . . ?
H5A C5 H5B 107.6 . . ?
N2 C6 H6A 109.5 . . ?
N2 C6 H6B 109.5 . . ?
H6A C6 H6B 109.5 . . ?
N2 C6 H6C 109.5 . . ?
H6A C6 H6C 109.5 . . ?
H6B C6 H6C 109.5 . . ?
N2 C7 H7A 109.5 . . ?
N2 C7 H7B 109.5 . . ?
H7A C7 H7B 109.5 . . ?
N2 C7 H7C 109.5 . . ?
H7A C7 H7C 109.5 . . ?
H7B C7 H7C 109.5 . . ?
N1 C1' H1'A 109.5 . . ?
N1 C1' H1'B 109.5 . . ?
H1'A C1' H1'B 109.5 . . ?
N1 C1' H1'C 109.5 . . ?
H1'A C1' H1'C 109.5 . . ?
H1'B C1' H1'C 109.5 . . ?
N1 C2' H2'A 109.5 . . ?
N1 C2' H2'B 109.5 . . ?
H2'A C2' H2'B 109.5 . . ?
N1 C2' H2'C 109.5 . . ?
H2'A C2' H2'C 109.5 . . ?
H2'B C2' H2'C 109.5 . . ?
N1 C3' C4 114.8(3) . . ?
N1 C3' H3'A 108.6 . . ?
C4 C3' H3'A 108.6 . . ?
N1 C3' H3'B 108.6 . . ?
C4 C3' H3'B 108.6 . . ?
H3'A C3' H3'B 107.6 . . ?
C4 C5' N2 115.8(4) . . ?
C4 C5' H5'A 108.3 . . ?
N2 C5' H5'A 108.3 . . ?
C4 C5' H5'B 108.3 . . ?
N2 C5' H5'B 108.3 . . ?
H5'A C5' H5'B 107.4 . . ?
N2 C6' H6'A 109.5 . . ?
N2 C6' H6'B 109.5 . . ?
H6'A C6' H6'B 109.5 . . ?
N2 C6' H6'C 109.5 . . ?
H6'A C6' H6'C 109.5 . . ?
H6'B C6' H6'C 109.5 . . ?
N2 C7' H7'A 109.5 . . ?
N2 C7' H7'B 109.5 . . ?
H7'A C7' H7'B 109.5 . . ?
N2 C7' H7'C 109.5 . . ?
H7'A C7' H7'C 109.5 . . ?
H7'B C7' H7'C 109.5 . . ?

loop_
_geom_bond_atom_site_label_1
_geom_bond_atom_site_label_2
_geom_bond_distance
_geom_bond_site_symmetry_2
_geom_bond_publ_flag
In1 C8 2.140(3) . y
In1 C9 2.154(3) . y
In1 O1 2.1892(17) . y
In1 O1 2.1952(17) 2_656 y
In1 N1 2.814(2) . y
In1 N2 2.925(2) 2_656 y
N1 C2' 1.410(6) . ?
N1 C1 1.430(6) . ?
N1 C3' 1.441(5) . ?
N1 C2 1.475(6) . ?
N1 C3 1.514(5) . ?
N1 C1' 1.518(7) . ?
N2 C6' 1.436(7) . ?
N2 C5 1.437(5) . ?
N2 C7' 1.475(7) . ?
N2 C6 1.480(6) . ?
N2 C7 1.484(5) . ?
N2 C5' 1.489(6) . ?
O1 C4 1.393(3) . ?
O1 In1 2.1952(17) 2_656 ?
C4 C5' 1.456(6) . ?
C4 C3 1.471(5) . ?
C4 C3' 1.506(6) . ?
C4 C5 1.527(5) . ?
C4 H4A 1.0000 . ?
C4 H4'A 1.0000 . ?
C8 H8A 0.9800 . ?
C8 H8B 0.9800 . ?
C8 H8C 0.9800 . ?
C9 H9A 0.9800 . ?
C9 H9B 0.9800 . ?
C9 H9C 0.9800 . ?
C1 H1A 0.9800 . ?
C1 H1B 0.9800 . ?
C1 H1C 0.9800 . ?
C2 H2A 0.9800 . ?
C2 H2B 0.9800 . ?
C2 H2C 0.9800 . ?
C3 H3A 0.9900 . ?
C3 H3B 0.9900 . ?
C5 H5A 0.9900 . ?
C5 H5B 0.9900 . ?
C6 H6A 0.9800 . ?
C6 H6B 0.9800 . ?
C6 H6C 0.9800 . ?
C7 H7A 0.9800 . ?
C7 H7B 0.9800 . ?
C7 H7C 0.9800 . ?
C1' H1'A 0.9800 . ?
C1' H1'B 0.9800 . ?
C1' H1'C 0.9800 . ?
C2' H2'A 0.9800 . ?
C2' H2'B 0.9800 . ?
C2' H2'C 0.9800 . ?
C3' H3'A 0.9900 . ?
C3' H3'B 0.9900 . ?
C5' H5'A 0.9900 . ?
C5' H5'B 0.9900 . ?
C6' H6'A 0.9800 . ?
C6' H6'B 0.9800 . ?
C6' H6'C 0.9800 . ?
C7' H7'A 0.9800 . ?
C7' H7'B 0.9800 . ?
C7' H7'C 0.9800 . ?

loop_
_geom_torsion_atom_site_label_1
_geom_torsion_atom_site_label_2
_geom_torsion_atom_site_label_3
_geom_torsion_atom_site_label_4
_geom_torsion
_geom_torsion_site_symmetry_1
_geom_torsion_site_symmetry_4
C8 In1 N1 C2' -10.3(4) . .
C9 In1 N1 C2' -156.4(4) . .
O1 In1 N1 C2' 97.4(4) . .
O1 In1 N1 C2' 95.6(4) 2_656 .
N2 In1 N1 C2' -79.7(4) 2_656 .
C8 In1 N1 C1 157.8(3) . .
C9 In1 N1 C1 11.7(3) . .
O1 In1 N1 C1 -94.6(3) . .
O1 In1 N1 C1 -96.4(3) 2_656 .
N2 In1 N1 C1 88.3(3) 2_656 .
C8 In1 N1 C3' -132.2(3) . .
C9 In1 N1 C3' 81.7(3) . .
O1 In1 N1 C3' -24.5(2) . .
O1 In1 N1 C3' -26.3(3) 2_656 .
N2 In1 N1 C3' 158.4(2) 2_656 .
C8 In1 N1 C2 28.2(4) . .
C9 In1 N1 C2 -117.9(4) . .
O1 In1 N1 C2 135.8(4) . .
O1 In1 N1 C2 134.0(4) 2_656 .
N2 In1 N1 C2 -41.3(4) 2_656 .
C8 In1 N1 C3 -85.0(2) . .
C9 In1 N1 C3 128.9(2) . .
O1 In1 N1 C3 22.6(2) . .
O1 In1 N1 C3 20.8(3) 2_656 .
N2 In1 N1 C3 -154.5(2) 2_656 .
C8 In1 N1 C1' 113.9(3) . .
C9 In1 N1 C1' -32.2(3) . .
O1 In1 N1 C1' -138.5(3) . .
O1 In1 N1 C1' -140.3(3) 2_656 .
N2 In1 N1 C1' 44.4(4) 2_656 .
C8 In1 O1 C4 80.1(2) . .
C9 In1 O1 C4 -81.2(2) . .
O1 In1 O1 C4 179.5(2) 2_656 .
N1 In1 O1 C4 0.69(19) . .
N2 In1 O1 C4 178.47(17) 2_656 .
C8 In1 O1 In1 -99.41(11) . 2_656
C9 In1 O1 In1 99.26(11) . 2_656
O1 In1 O1 In1 0.0 2_656 2_656
N1 In1 O1 In1 -178.82(10) . 2_656
N2 In1 O1 In1 -1.04(15) 2_656 2_656
In1 O1 C4 C5' 153.8(3) . .
In1 O1 C4 C5' -26.8(4) 2_656 .
In1 O1 C4 C3 -26.8(4) . .
In1 O1 C4 C3 152.6(3) 2_656 .
In1 O1 C4 C3' 23.9(4) . .
In1 O1 C4 C3' -156.7(2) 2_656 .
In1 O1 C4 C5 -156.0(2) . .
In1 O1 C4 C5 23.4(4) 2_656 .
O1 C4 C3 N1 51.3(4) . .
C5' C4 C3 N1 -129.5(4) . .
C3' C4 C3 N1 -46.7(4) . .
C5 C4 C3 N1 -178.6(3) . .
C2' N1 C3 C4 -156.3(5) . .
C1 N1 C3 C4 77.9(4) . .
C3' N1 C3 C4 49.2(4) . .
C2 N1 C3 C4 -162.9(4) . .
C1' N1 C3 C4 105.6(6) . .
In1 N1 C3 C4 -43.2(3) . .
C6' N2 C5 C4 -107.0(8) . .
C7' N2 C5 C4 158.3(5) . .
C6 N2 C5 C4 -76.1(4) . .
C7 N2 C5 C4 164.6(4) . .
C5' N2 C5 C4 -46.1(4) . .
O1 C4 C5 N2 -52.9(4) . .
C5' C4 C5 N2 48.5(4) . .
C3 C4 C5 N2 176.3(3) . .
C3' C4 C5 N2 127.2(4) . .
C2' N1 C3' C4 -75.8(5) . .
C1 N1 C3' C4 160.2(5) . .
C2 N1 C3' C4 -104.6(6) . .
C3 N1 C3' C4 -48.8(4) . .
C1' N1 C3' C4 162.0(4) . .
In1 N1 C3' C4 45.8(4) . .
O1 C4 C3' N1 -52.3(4) . .
C5' C4 C3' N1 177.4(4) . .
C3 C4 C3' N1 51.1(4) . .
C5 C4 C3' N1 127.7(4) . .
O1 C4 C5' N2 52.9(5) . .
C3 C4 C5' N2 -126.3(4) . .
C3' C4 C5' N2 -177.5(4) . .
C5 C4 C5' N2 -46.8(4) . .
C6' N2 C5' C4 -164.2(5) . .
C5 N2 C5' C4 49.7(4) . .
C7' N2 C5' C4 73.3(5) . .
C6 N2 C5' C4 -159.8(5) . .
C7 N2 C5' C4 107.2(7) . .
